data_1535351
loop_
_publ_author_name
'Mill', B.V.'
'Belokoneva, E.L.'
'Butashin, A.V.'

_publ_section_title
;
 Synthesis and crystal structure of compounds A+ M5+ Ge O5 (A= Li, Na; M=
 Nb, Ta, Sb) and Li Ta Si O5
;
_journal_name_full Kristallografiya
_journal_page_first 316
_journal_page_last 323
_journal_volume 35
_journal_year 1990
_chemical_formula_sum 'Ge Na Nb O5'
_chemical_name_systematic 'Na Nb Ge O5'
_space_group_IT_number 14
_symmetry_space_group_name_Hall '-P 2ybc'
_symmetry_space_group_name_H-M 'P 1 21/c 1'
_cell_angle_alpha 90
_cell_angle_beta 115.42
_cell_angle_gamma 90
_cell_formula_units_Z 4
_cell_length_a 6.798
_cell_length_b 8.913
_cell_length_c 7.523
_cell_volume 411.693
_citation_journal_id_ASTM KRISAJ
_cod_data_source_file Mill_KRISAJ_1990_963.cif
_cod_data_source_block Ge1Na1Nb1O5
_cod_original_cell_volume 411.6926
_cod_original_formula_sum 'Ge1 Na1 Nb1 O5'
_cod_database_code 1535351

loop_
_symmetry_equiv_pos_as_xyz
x,y,z
-x,y+1/2,-z+1/2
-x,-y,-z
x,-y-1/2,z-1/2

loop_
_atom_site_label
_atom_site_type_symbol
_atom_site_fract_x
_atom_site_fract_y
_atom_site_fract_z
_atom_site_occupancy
_atom_site_U_iso_or_equiv
Ge1 Ge+4 0.24672 0.43664 0.74701 1 0.0
O5 O-2 0.8479 0.05 0.61563 1 0.0
O3 O-2 0.04576 0.18099 0.08211 1 0.0
O1 O-2 0.74584 0.32129 0.75202 1 0.0
O4 O-2 0.63978 0.45353 0.37797 1 0.0
Na1 Na+1 0.24298 0.41796 0.21103 1 0.0
O2 O-2 0.43818 0.31199 0.9091 1 0.0
Nb1 Nb+5 0.74151 0.26071 0.52292 1 0.0
